data_1519403
loop_
_publ_author_name
'Chow, Chun Y.'
'Bolvin, H\'el\`ene'
'Campbell, Victoria E.'
'Guillot, R\'egis'
'Kampf, Jeff W.'
'Wernsdorfer, Wolfgang'
'Gendron, Fr\'ed\'eric'
'Autschbach, Jochen'
'Pecoraro, Vincent L.'
'Mallah, Talal'

_publ_section_title
;
 Assessing the exchange coupling in binuclear lanthanide(iii) complexes
 and the slow relaxation of the magnetization in the antiferromagnetically
 coupled Dy2derivative
;
_journal_issue 7
_journal_name_full 'Chem. Sci.'
_journal_page_first 4148
_journal_paper_doi 10.1039/C5SC01029B
_journal_volume 6
_journal_year 2015
_chemical_formula_sum 'C93 H91 Er2 Ga4 N15 O31'
_chemical_formula_weight 2528.21
_chemical_name_systematic
; 
 ? 
;
_space_group_IT_number 15
_symmetry_cell_setting monoclinic
_symmetry_space_group_name_Hall '-C 2yc'
_symmetry_space_group_name_H-M 'C 1 2/c 1'
_atom_sites_solution_hydrogens geom
_atom_sites_solution_primary direct
_atom_sites_solution_secondary difmap
_audit_creation_method SHELXL-97
_audit_update_record
;
2014-08-22 deposited with the CCDC.
2015-05-06 downloaded from the CCDC.
;
_cell_angle_alpha 90.00
_cell_angle_beta 99.177(7)
_cell_angle_gamma 90.00
_cell_formula_units_Z 4
_cell_length_a 25.1476(5)
_cell_length_b 22.1380(4)
_cell_length_c 18.0285(13)
_cell_measurement_reflns_used 56974
_cell_measurement_temperature 85(2)
_cell_measurement_theta_max 68.30
_cell_measurement_theta_min 2.50
_cell_volume 9908.3(8)
_computing_cell_refinement 'CrystalClear-SM Expert 2.0 r12'
_computing_data_collection 'CrystalClear-SM Expert 2.0 r12 (Rigaku, 2011)'
_computing_data_reduction 'CrystalClear-SM Expert 2.0 r12'
_computing_molecular_graphics 'Bruker SHELXTL'
_computing_publication_material 'Bruker SHELXTL'
_computing_structure_refinement 'SHELXL-97 (Sheldrick, 1997)'
_computing_structure_solution 'SHELXS-97 (Sheldrick, 1990)'
_diffrn_ambient_temperature 85(2)
_diffrn_measured_fraction_theta_full 0.999
_diffrn_measured_fraction_theta_max 0.999
_diffrn_measurement_device_type 'Rigaku Saturn944+ CCD'
_diffrn_measurement_method \w
_diffrn_radiation_monochromator confocal
_diffrn_radiation_source 'micro-focus rotating anode'
_diffrn_radiation_type CuK\a
_diffrn_radiation_wavelength 1.54178
_diffrn_reflns_av_R_equivalents 0.1314
_diffrn_reflns_av_sigmaI/netI 0.0537
_diffrn_reflns_limit_h_max 30
_diffrn_reflns_limit_h_min -30
_diffrn_reflns_limit_k_max 26
_diffrn_reflns_limit_k_min -26
_diffrn_reflns_limit_l_max 21
_diffrn_reflns_limit_l_min -21
_diffrn_reflns_number 139170
_diffrn_reflns_theta_full 68.24
_diffrn_reflns_theta_max 68.24
_diffrn_reflns_theta_min 3.45
_diffrn_standards_number 0
_exptl_absorpt_coefficient_mu 4.949
_exptl_absorpt_correction_T_max 0.9075
_exptl_absorpt_correction_T_min 0.5655
_exptl_absorpt_correction_type multi-scan
_exptl_absorpt_process_details
;
    Higashi, T. (1995). Program for Absorption Correction.
    Rigaku Corporation, Tokyo, Japan.
;
_exptl_crystal_colour Colorless
_exptl_crystal_density_diffrn 1.695
_exptl_crystal_density_method 'not measured'
_exptl_crystal_description needle
_exptl_crystal_F_000 5048
_exptl_crystal_size_max 0.13
_exptl_crystal_size_mid 0.02
_exptl_crystal_size_min 0.02
_refine_diff_density_max 2.175
_refine_diff_density_min -0.899
_refine_diff_density_rms 0.222
_refine_ls_extinction_coef 0.00183(10)
_refine_ls_extinction_expression Fc^*^=kFc[1+0.001xFc^2^\l^3^/sin(2\q)]^-1/4^
_refine_ls_extinction_method SHELXL
_refine_ls_goodness_of_fit_ref 1.100
_refine_ls_hydrogen_treatment mixed
_refine_ls_matrix_type full
_refine_ls_number_parameters 741
_refine_ls_number_reflns 9069
_refine_ls_number_restraints 76
_refine_ls_restrained_S_all 1.098
_refine_ls_R_factor_all 0.0957
_refine_ls_R_factor_gt 0.0868
_refine_ls_shift/su_max 0.002
_refine_ls_shift/su_mean 0.000
_refine_ls_structure_factor_coef Fsqd
_refine_ls_weighting_details 'calc w=1/[\s^2^(Fo^2^)+(0.1918P)^2^+0.0000P] where P=(Fo^2^+2Fc^2^)/3'
_refine_ls_weighting_scheme calc
_refine_ls_wR_factor_gt 0.2382
_refine_ls_wR_factor_ref 0.2574
_reflns_number_gt 7232
_reflns_number_total 9069
_reflns_threshold_expression >2sigma(I)
_cod_data_source_file c5sc01029b2.cif
_cod_data_source_block 4-Ga4Er2
_cod_depositor_comments
;
The following automatic conversions were performed:

'_symmetry_cell_setting' value 'Monoclinic' changed to 'monoclinic'
according to
/usr/data/users/saulius/crontab/automatic-downloads/rss-feeds/RSC/lib/dictionaries/cif_core.dic
dictionary named 'cif_core.dic' version 2.4.2 from 2011-04-26.

Automatic conversion script
Id: cif_fix_values 3271 2015-04-21 07:52:19Z andrius 

 Adding full bibliography for 1519400--1519404.cif.
;
_cod_original_sg_symbol_H-M C2/c
_cod_database_code 1519403

loop_
_symmetry_equiv_pos_as_xyz
'x, y, z'
'-x, y, -z+1/2'
'x+1/2, y+1/2, z'
'-x+1/2, y+1/2, -z+1/2'
'-x, -y, -z'
'x, -y, z-1/2'
'-x+1/2, -y+1/2, -z'
'x+1/2, -y+1/2, z-1/2'

loop_
_atom_site_label
_atom_site_type_symbol
_atom_site_fract_x
_atom_site_fract_y
_atom_site_fract_z
_atom_site_U_iso_or_equiv
_atom_site_adp_type
_atom_site_occupancy
_atom_site_symmetry_multiplicity
_atom_site_calc_flag
_atom_site_refinement_flags
_atom_site_disorder_assembly
_atom_site_disorder_group
Er1 Er 0.685547(16) 0.778009(17) 0.53251(2) 0.0630(3) Uani 1 1 d . . .
Ga1 Ga 0.55258(4) 0.78801(4) 0.56652(5) 0.0677(3) Uani 1 1 d . . .
Ga2 Ga 0.63212(3) 0.62297(4) 0.46108(4) 0.0644(3) Uani 1 1 d . . .
O1 O 0.70596(19) 0.8755(2) 0.5587(3) 0.0686(12) Uani 1 1 d . . .
O2 O 0.72729(18) 0.6998(2) 0.4808(3) 0.0627(11) Uani 1 1 d . . .
O3 O 0.6367(2) 0.5457(2) 0.4185(3) 0.0748(12) Uani 1 1 d . F .
O4 O 0.55402(19) 0.6199(2) 0.4588(2) 0.0677(11) Uani 1 1 d . F .
O5 O 0.62282(18) 0.7016(2) 0.5073(3) 0.0623(10) Uani 1 1 d . F .
O6 O 0.4795(2) 0.7808(2) 0.5204(4) 0.0806(15) Uani 1 1 d . F .
O7 O 0.6305(2) 0.7852(2) 0.6274(3) 0.0654(11) Uani 1 1 d . F .
O8 O 0.5365(2) 0.7570(3) 0.6627(3) 0.0774(13) Uani 1 1 d . F .
O9 O 0.7312(2) 0.7371(2) 0.6404(2) 0.0665(11) Uani 1 1 d . F .
O10 O 0.5440(2) 0.8730(2) 0.5937(3) 0.0800(13) Uani 1 1 d . F .
O11 O 0.5949(2) 0.8260(2) 0.4932(3) 0.0723(12) Uani 1 1 d . F .
O12 O 0.5951(5) 0.9998(3) 0.4529(5) 0.138(3) Uani 1 1 d . . .
H12A H 0.5969 1.0294 0.4243 0.207 Uiso 1 1 calc R . .
O800 O 0.4483(3) 0.6831(3) 0.6741(4) 0.1007(18) Uani 1 1 d . . .
N1 N 0.7095(2) 0.6406(2) 0.4658(3) 0.0628(12) Uani 1 1 d . F .
N2 N 0.5697(2) 0.7100(3) 0.5176(3) 0.0635(13) Uani 1 1 d . F .
N3 N 0.5848(3) 0.7422(3) 0.7099(4) 0.0782(16) Uani 1 1 d . . .
H3A H 0.5839 0.7222 0.7519 0.094 Uiso 1 1 calc R F .
N4 N 0.5907(3) 0.8876(3) 0.5008(4) 0.0796(16) Uani 1 1 d . . .
H4A H 0.6050 0.9119 0.4708 0.096 Uiso 1 1 calc R F .
N100 N 0.6160(3) 0.6633(3) 0.3505(3) 0.0733(15) Uani 1 1 d . F .
N110 N 0.6422(3) 0.5826(3) 0.5707(3) 0.0691(14) Uani 1 1 d . F .
C1 C 0.7468(3) 0.6046(3) 0.4459(4) 0.0653(16) Uani 1 1 d . . .
C2 C 0.7341(3) 0.5397(3) 0.4303(4) 0.0719(18) Uani 1 1 d . F .
C3 C 0.7786(4) 0.5025(3) 0.4258(5) 0.079(2) Uani 1 1 d . . .
H3 H 0.8137 0.5198 0.4340 0.095 Uiso 1 1 calc R F .
C4 C 0.7731(4) 0.4409(3) 0.4098(5) 0.089(2) Uani 1 1 d . F .
H4 H 0.8034 0.4163 0.4054 0.106 Uiso 1 1 calc R . .
C5 C 0.7206(4) 0.4171(3) 0.4006(5) 0.087(2) Uani 1 1 d . . .
H5 H 0.7153 0.3750 0.3921 0.104 Uiso 1 1 calc R F .
C6 C 0.6769(4) 0.4534(3) 0.4036(4) 0.0776(19) Uani 1 1 d . F .
H6 H 0.6419 0.4361 0.3946 0.093 Uiso 1 1 calc R . .
C7 C 0.6822(3) 0.5143(3) 0.4192(4) 0.0715(18) Uani 1 1 d . . .
C8 C 0.5363(3) 0.6672(3) 0.4897(4) 0.0662(16) Uani 1 1 d . . .
C9 C 0.4789(3) 0.6735(3) 0.4927(4) 0.0674(16) Uani 1 1 d . F .
C10 C 0.4468(3) 0.6224(4) 0.4785(4) 0.0695(17) Uani 1 1 d . . .
H10 H 0.4635 0.5854 0.4685 0.083 Uiso 1 1 calc R F .
C11 C 0.3926(3) 0.6227(4) 0.4781(4) 0.078(2) Uani 1 1 d . F .
H11 H 0.3723 0.5865 0.4705 0.094 Uiso 1 1 calc R . .
C12 C 0.3674(3) 0.6778(4) 0.4891(4) 0.082(2) Uani 1 1 d . . .
H12 H 0.3295 0.6792 0.4872 0.099 Uiso 1 1 calc R F .
C13 C 0.3976(3) 0.7306(4) 0.5029(5) 0.078(2) Uani 1 1 d . F .
H13 H 0.3803 0.7676 0.5109 0.094 Uiso 1 1 calc R . .
C14 C 0.4537(3) 0.7289(4) 0.5049(5) 0.0749(19) Uani 1 1 d . . .
C15 C 0.6313(3) 0.7581(4) 0.6915(4) 0.0751(19) Uani 1 1 d D F .
C16 C 0.6823(3) 0.7483(3) 0.7426(4) 0.0685(16) Uani 1 1 d D . .
C17 C 0.6822(3) 0.7491(4) 0.8200(4) 0.081(2) Uani 1 1 d D F .
H17 H 0.6493 0.7537 0.8388 0.097 Uiso 1 1 calc R . .
C18 C 0.7300(4) 0.7431(4) 0.8692(4) 0.087(2) Uani 1 1 d D . .
H18 H 0.7306 0.7465 0.9219 0.105 Uiso 1 1 calc R F .
C19 C 0.7775(4) 0.7320(4) 0.8405(5) 0.083(2) Uani 1 1 d D F .
H19 H 0.8103 0.7257 0.8738 0.100 Uiso 1 1 calc R . .
C20 C 0.7768(3) 0.7302(3) 0.7644(4) 0.0751(19) Uani 1 1 d D . .
H20 H 0.8095 0.7227 0.7459 0.090 Uiso 1 1 calc R F .
C21 C 0.7301(3) 0.7391(3) 0.7136(4) 0.0683(16) Uani 1 1 d D F .
C22 C 0.5653(3) 0.9100(3) 0.5529(4) 0.0779(19) Uani 1 1 d D F .
C23 C 0.5617(4) 0.9753(3) 0.5640(5) 0.087(2) Uani 1 1 d D . .
C24 C 0.5409(5) 0.9950(5) 0.6265(6) 0.120(4) Uani 1 1 d D F .
H24 H 0.5294 0.9664 0.6599 0.144 Uiso 1 1 calc R . .
C25 C 0.5368(7) 1.0553(6) 0.6406(8) 0.150(5) Uani 1 1 d D . .
H25 H 0.5252 1.0680 0.6858 0.180 Uiso 1 1 calc R F .
C26 C 0.5491(6) 1.0978(6) 0.5905(8) 0.148(5) Uani 1 1 d D F .
H26 H 0.5445 1.1396 0.5997 0.178 Uiso 1 1 calc R . .
C27 C 0.5678(5) 1.0793(4) 0.5277(6) 0.115(4) Uani 1 1 d D . .
H27 H 0.5761 1.1084 0.4926 0.138 Uiso 1 1 calc R F .
C28 C 0.5749(5) 1.0183(4) 0.5143(6) 0.104(3) Uani 1 1 d D F .
C100 C 0.6319(4) 0.6348(4) 0.2917(4) 0.090(2) Uani 1 1 d . . .
H100 H 0.6525 0.5989 0.3012 0.107 Uiso 1 1 calc R F .
C101 C 0.6202(5) 0.6544(5) 0.2198(5) 0.107(3) Uani 1 1 d . F .
H101 H 0.6333 0.6335 0.1804 0.128 Uiso 1 1 calc R . .
C102 C 0.5888(5) 0.7057(6) 0.2052(5) 0.106(3) Uani 1 1 d . . .
H102 H 0.5787 0.7198 0.1551 0.127 Uiso 1 1 calc R F .
C103 C 0.5727(4) 0.7353(5) 0.2630(5) 0.093(3) Uani 1 1 d . F .
H103 H 0.5517 0.7710 0.2542 0.111 Uiso 1 1 calc R . .
C104 C 0.5872(3) 0.7129(4) 0.3365(4) 0.082(2) Uani 1 1 d . . .
H104 H 0.5760 0.7342 0.3771 0.098 Uiso 1 1 calc R F .
C110 C 0.6099(3) 0.5376(3) 0.5844(4) 0.0760(19) Uani 1 1 d . . .
H110 H 0.5831 0.5236 0.5450 0.091 Uiso 1 1 calc R F .
C111 C 0.6145(4) 0.5108(4) 0.6544(5) 0.092(2) Uani 1 1 d . F .
H111 H 0.5915 0.4782 0.6623 0.110 Uiso 1 1 calc R . .
C112 C 0.6511(5) 0.5307(4) 0.7112(5) 0.106(3) Uani 1 1 d . . .
H112 H 0.6532 0.5139 0.7601 0.127 Uiso 1 1 calc R F .
C113 C 0.6863(5) 0.5766(4) 0.6972(5) 0.101(3) Uani 1 1 d . F .
H113 H 0.7140 0.5903 0.7356 0.121 Uiso 1 1 calc R . .
C114 C 0.6799(4) 0.6015(4) 0.6263(4) 0.084(2) Uani 1 1 d . . .
H114 H 0.7033 0.6332 0.6167 0.101 Uiso 1 1 calc R F .
N200 N 0.8065(7) 0.4963(6) 0.6734(9) 0.085(4) Uani 0.50 1 d PD A 1
C200 C 0.7706(11) 0.4681(11) 0.6255(14) 0.120(11) Uani 0.50 1 d PD A 1
H200 H 0.7599 0.4860 0.5776 0.143 Uiso 0.50 1 calc PR A 1
C201 C 0.7452(16) 0.4089(18) 0.641(2) 0.128(14) Uani 0.50 1 d PD A 1
H201 H 0.7212 0.3869 0.6048 0.154 Uiso 0.50 1 calc PR A 1
C202 C 0.7602(10) 0.3910(11) 0.712(2) 0.102(11) Uani 0.50 1 d PD A 1
H202 H 0.7456 0.3546 0.7283 0.122 Uiso 0.50 1 calc PR A 1
C203 C 0.7962(9) 0.4236(9) 0.7632(10) 0.074(5) Uani 0.50 1 d PD A 1
H203 H 0.8051 0.4096 0.8135 0.089 Uiso 0.50 1 calc PR A 1
C204 C 0.8176(6) 0.4723(6) 0.7435(7) 0.069(3) Uani 0.50 1 d PD A 1
H204 H 0.8427 0.4928 0.7799 0.082 Uiso 0.50 1 calc PR A 1
O830 O 0.9292(8) 0.4197(7) 0.6607(9) 0.131(5) Uani 0.50 1 d P B 1
N210 N 0.8356(11) 0.4381(13) 0.6273(14) 0.173(9) Uani 0.50 1 d PDU C 2
C210 C 0.8587(13) 0.4220(19) 0.6947(18) 0.198(11) Uani 0.50 1 d PDU C 2
H210 H 0.8966 0.4159 0.7043 0.238 Uiso 0.50 1 calc PR C 2
C211 C 0.8258(16) 0.413(2) 0.7579(19) 0.180(11) Uani 0.50 1 d PDU C 2
H211 H 0.8412 0.4139 0.8096 0.216 Uiso 0.50 1 calc PR C 2
C212 C 0.7737(16) 0.403(2) 0.734(2) 0.140(12) Uani 0.50 1 d PDU C 2
H212 H 0.7519 0.3864 0.7678 0.168 Uiso 0.50 1 calc PR C 2
C213 C 0.7507(15) 0.417(2) 0.660(2) 0.130(11) Uani 0.50 1 d PDU C 2
H213 H 0.7136 0.4097 0.6430 0.156 Uiso 0.50 1 calc PR C 2
C214 C 0.7802(13) 0.440(2) 0.6170(16) 0.147(10) Uani 0.50 1 d PDU C 2
H214 H 0.7626 0.4610 0.5738 0.176 Uiso 0.50 1 calc PR C 2
O820 O 1.0000 0.6427(6) 0.2500 0.156(5) Uani 1 2 d S D 2
N600 N 1.0135(4) 0.9436(5) 0.2837(6) 0.118(3) Uani 0.50 1 d P . 1
C600 C 1.0135(4) 0.9436(5) 0.2837(6) 0.118(3) Uani 0.50 1 d P . 2
H600 H 1.0239 0.9065 0.3083 0.142 Uiso 0.50 1 calc PR . 2
C601 C 1.0273(5) 0.9979(6) 0.3198(7) 0.116(3) Uani 1 1 d . . .
H601 H 1.0463 0.9979 0.3698 0.139 Uiso 1 1 calc R . 1
C602 C 1.0144(4) 1.0493(5) 0.2859(6) 0.110(3) Uani 1 1 d . . .
H602 H 1.0248 1.0864 0.3106 0.133 Uiso 1 1 calc R . .
O810 O 0.6388(5) 0.9081(5) 0.3685(7) 0.084(3) Uani 0.50 1 d PD E 1
H810 H 0.6652 0.9210 0.3498 0.126 Uiso 0.50 1 calc PR E 1
C810 C 0.5943(8) 0.9046(8) 0.3134(10) 0.096(5) Uani 0.50 1 d PD E 1
H81A H 0.5773 0.9444 0.3060 0.145 Uiso 0.50 1 calc PR E 1
H81B H 0.5685 0.8757 0.3286 0.145 Uiso 0.50 1 calc PR E 1
H81C H 0.6053 0.8910 0.2664 0.145 Uiso 0.50 1 calc PR E 1
O510 O 0.6799(11) 0.7945(10) 0.4096(13) 0.071(6) Uani 0.50 1 d P F 1
C500 C 0.6689(12) 0.8658(11) 0.3685(13) 0.128(8) Uani 0.50 1 d PD F 2
H50A H 0.6324 0.8689 0.3401 0.192 Uiso 0.50 1 calc PR F 2
H50B H 0.6952 0.8740 0.3351 0.192 Uiso 0.50 1 calc PR F 2
H50C H 0.6734 0.8954 0.4095 0.192 Uiso 0.50 1 calc PR F 2
O500 O 0.6771(8) 0.8078(10) 0.3983(14) 0.059(5) Uani 0.50 1 d PD F 2
H500 H 0.6797 0.7762 0.3634 0.071 Uiso 0.50 1 calc PR F 2

loop_
_atom_site_aniso_label
_atom_site_aniso_U_11
_atom_site_aniso_U_22
_atom_site_aniso_U_33
_atom_site_aniso_U_23
_atom_site_aniso_U_13
_atom_site_aniso_U_12
Er1 0.0680(4) 0.0639(3) 0.0603(3) -0.00288(15) 0.0200(2) -0.00331(15)
Ga1 0.0731(6) 0.0698(5) 0.0632(5) 0.0025(4) 0.0202(4) 0.0004(4)
Ga2 0.0720(6) 0.0666(5) 0.0575(5) -0.0044(3) 0.0188(4) -0.0079(4)
O1 0.068(3) 0.064(3) 0.079(3) -0.011(2) 0.026(2) -0.004(2)
O2 0.069(3) 0.054(2) 0.068(3) -0.009(2) 0.022(2) -0.0099(19)
O3 0.086(3) 0.076(3) 0.065(3) -0.008(2) 0.021(2) -0.010(3)
O4 0.073(3) 0.071(3) 0.061(2) -0.007(2) 0.017(2) -0.007(2)
O5 0.065(3) 0.059(2) 0.065(3) -0.003(2) 0.018(2) -0.007(2)
O6 0.077(3) 0.078(3) 0.089(4) 0.008(2) 0.019(3) 0.000(2)
O7 0.069(3) 0.076(3) 0.056(3) 0.000(2) 0.026(2) -0.001(2)
O8 0.079(3) 0.088(3) 0.070(3) 0.003(3) 0.027(3) -0.003(3)
O9 0.072(3) 0.081(3) 0.049(2) 0.001(2) 0.017(2) -0.002(2)
O10 0.085(3) 0.083(3) 0.078(3) 0.001(3) 0.030(3) 0.000(3)
O11 0.080(3) 0.065(3) 0.073(3) 0.004(2) 0.015(2) -0.005(2)
O12 0.224(10) 0.080(4) 0.115(6) 0.018(4) 0.046(6) -0.015(5)
O800 0.103(4) 0.114(5) 0.094(4) -0.017(3) 0.044(3) -0.002(4)
N1 0.071(3) 0.059(3) 0.061(3) -0.008(2) 0.018(2) -0.003(2)
N2 0.064(3) 0.063(3) 0.066(3) 0.008(2) 0.019(3) -0.009(2)
N3 0.085(4) 0.082(4) 0.071(4) 0.006(3) 0.021(3) -0.001(3)
N4 0.083(4) 0.069(4) 0.087(4) 0.011(3) 0.015(3) 0.008(3)
N100 0.081(4) 0.087(4) 0.054(3) 0.000(3) 0.017(3) -0.013(3)
N110 0.084(4) 0.063(3) 0.065(3) -0.002(2) 0.024(3) -0.002(3)
C1 0.080(4) 0.059(3) 0.061(3) -0.001(3) 0.021(3) -0.007(3)
C2 0.091(5) 0.071(4) 0.058(4) -0.008(3) 0.025(3) 0.003(4)
C3 0.092(5) 0.069(4) 0.082(5) -0.002(4) 0.027(4) -0.001(4)
C4 0.110(6) 0.065(4) 0.097(6) -0.002(4) 0.034(5) 0.002(4)
C5 0.123(7) 0.060(4) 0.084(5) -0.008(4) 0.035(5) -0.008(4)
C6 0.098(5) 0.070(4) 0.070(4) -0.008(3) 0.029(4) -0.008(4)
C7 0.084(5) 0.077(4) 0.059(4) -0.004(3) 0.028(3) -0.006(4)
C8 0.077(4) 0.070(4) 0.055(3) 0.009(3) 0.020(3) -0.007(3)
C9 0.067(4) 0.081(4) 0.055(3) 0.004(3) 0.012(3) -0.012(3)
C10 0.073(4) 0.084(4) 0.053(3) 0.000(3) 0.015(3) -0.008(3)
C11 0.076(4) 0.095(5) 0.066(4) -0.004(4) 0.019(3) -0.017(4)
C12 0.076(5) 0.107(6) 0.067(4) 0.002(4) 0.020(4) -0.006(4)
C13 0.071(4) 0.086(5) 0.080(5) 0.000(4) 0.018(4) 0.003(4)
C14 0.073(5) 0.088(5) 0.065(4) 0.004(3) 0.013(4) -0.006(4)
C15 0.082(5) 0.075(4) 0.075(5) -0.007(4) 0.031(4) -0.001(4)
C16 0.083(4) 0.069(4) 0.056(4) -0.001(3) 0.019(3) -0.002(3)
C17 0.095(5) 0.079(5) 0.072(5) 0.004(4) 0.022(4) -0.005(4)
C18 0.114(7) 0.086(5) 0.062(4) 0.010(4) 0.013(4) -0.009(5)
C19 0.083(5) 0.092(5) 0.073(5) 0.003(4) 0.009(4) -0.006(4)
C20 0.077(5) 0.081(5) 0.068(4) -0.001(3) 0.013(4) -0.005(4)
C21 0.083(5) 0.060(3) 0.063(4) -0.001(3) 0.014(3) -0.009(3)
C22 0.086(5) 0.074(4) 0.073(4) 0.004(4) 0.014(4) 0.009(4)
C23 0.092(5) 0.072(4) 0.095(6) 0.006(4) 0.006(4) 0.009(4)
C24 0.150(10) 0.099(7) 0.118(8) -0.008(6) 0.037(7) 0.021(7)
C25 0.189(15) 0.111(9) 0.156(12) -0.030(9) 0.049(11) 0.035(9)
C26 0.188(14) 0.086(7) 0.157(12) -0.019(8) -0.016(10) 0.026(8)
C27 0.147(10) 0.072(5) 0.116(8) 0.017(5) -0.006(7) 0.007(6)
C28 0.127(8) 0.075(5) 0.103(7) 0.009(5) -0.004(6) 0.007(5)
C100 0.125(7) 0.084(5) 0.066(4) -0.008(4) 0.035(4) -0.018(5)
C101 0.156(10) 0.100(7) 0.070(5) -0.005(5) 0.038(6) -0.028(7)
C102 0.105(7) 0.154(9) 0.057(5) 0.014(5) 0.004(4) -0.047(7)
C103 0.077(5) 0.127(7) 0.074(5) 0.025(5) 0.010(4) -0.007(5)
C104 0.066(4) 0.123(7) 0.057(4) 0.009(4) 0.011(3) -0.010(4)
C110 0.095(5) 0.069(4) 0.069(4) 0.006(3) 0.026(4) -0.011(4)
C111 0.123(7) 0.074(5) 0.084(5) 0.003(4) 0.037(5) -0.012(5)
C112 0.179(11) 0.071(5) 0.072(5) 0.004(4) 0.033(6) -0.006(6)
C113 0.151(9) 0.082(5) 0.063(4) -0.001(4) -0.002(5) -0.014(5)
C114 0.112(6) 0.072(4) 0.065(4) 0.004(3) 0.007(4) -0.015(4)
N200 0.104(10) 0.071(8) 0.085(9) 0.010(7) 0.029(8) -0.010(7)
C200 0.17(3) 0.100(17) 0.095(16) 0.046(14) 0.048(17) 0.062(18)
C201 0.14(2) 0.090(17) 0.13(3) -0.034(18) -0.03(2) 0.023(16)
C202 0.076(12) 0.065(10) 0.17(3) -0.003(15) 0.049(17) 0.000(9)
C203 0.092(13) 0.079(10) 0.056(8) 0.011(7) 0.028(9) 0.008(9)
C204 0.086(9) 0.066(8) 0.054(7) 0.007(6) 0.010(6) -0.003(7)
O830 0.162(15) 0.111(10) 0.119(11) 0.029(9) 0.022(10) -0.010(10)
N210 0.172(16) 0.20(2) 0.142(14) 0.071(15) -0.004(14) -0.038(18)
C210 0.165(18) 0.25(3) 0.161(18) 0.10(2) -0.023(13) -0.06(2)
C211 0.19(2) 0.21(3) 0.131(16) 0.07(2) -0.015(15) -0.01(2)
C212 0.17(2) 0.13(3) 0.111(17) 0.04(2) 0.022(17) 0.02(2)
C213 0.156(18) 0.12(3) 0.106(16) -0.002(18) 0.009(13) 0.006(18)
C214 0.177(17) 0.17(2) 0.088(14) 0.035(16) -0.005(15) 0.00(2)
O820 0.205(14) 0.131(9) 0.154(11) 0.000 0.090(10) 0.000
N600 0.110(7) 0.113(7) 0.121(8) 0.019(6) -0.018(6) -0.007(6)
C600 0.110(7) 0.113(7) 0.121(8) 0.019(6) -0.018(6) -0.007(6)
C601 0.100(7) 0.133(10) 0.109(7) -0.010(7) -0.007(6) 0.000(7)
C602 0.093(7) 0.105(7) 0.140(9) -0.031(6) 0.039(6) -0.016(5)
O810 0.098(8) 0.068(6) 0.094(8) 0.034(5) 0.039(7) 0.017(6)
C810 0.122(15) 0.079(10) 0.089(11) 0.015(9) 0.021(11) 0.013(10)
O510 0.117(13) 0.054(8) 0.041(7) 0.012(7) 0.005(7) -0.004(8)
C500 0.15(2) 0.15(2) 0.090(14) -0.002(14) 0.027(14) 0.001(18)
O500 0.057(6) 0.067(10) 0.057(9) 0.029(6) 0.022(5) 0.024(6)

loop_
_atom_type_symbol
_atom_type_description
_atom_type_scat_dispersion_real
_atom_type_scat_dispersion_imag
_atom_type_scat_source
C C 0.0181 0.0091 'International Tables Vol C Tables 4.2.6.8 and 6.1.1.4'
H H 0.0000 0.0000 'International Tables Vol C Tables 4.2.6.8 and 6.1.1.4'
N N 0.0311 0.0180 'International Tables Vol C Tables 4.2.6.8 and 6.1.1.4'
O O 0.0492 0.0322 'International Tables Vol C Tables 4.2.6.8 and 6.1.1.4'
Ga Ga -1.2846 0.7763 'International Tables Vol C Tables 4.2.6.8 and 6.1.1.4'
Er Er -9.4367 3.9380 'International Tables Vol C Tables 4.2.6.8 and 6.1.1.4'

loop_
_geom_angle_atom_site_label_1
_geom_angle_atom_site_label_2
_geom_angle_atom_site_label_3
_geom_angle
_geom_angle_site_symmetry_1
_geom_angle_site_symmetry_3
O510 Er1 O1 91.5(6) . .
O510 Er1 O9 148.9(7) . .
O1 Er1 O9 97.77(18) . .
O510 Er1 O2 76.8(7) . 7_666
O1 Er1 O2 68.12(16) . 7_666
O9 Er1 O2 79.32(17) . 7_666
O510 Er1 O2 71.4(6) . .
O1 Er1 O2 134.72(15) . .
O9 Er1 O2 81.17(17) . .
O2 Er1 O2 67.23(17) 7_666 .
O510 Er1 O5 89.5(7) . .
O1 Er1 O5 150.43(16) . .
O9 Er1 O5 96.44(17) . .
O2 Er1 O5 140.35(15) 7_666 .
O2 Er1 O5 73.15(16) . .
O510 Er1 O7 139.0(7) . .
O1 Er1 O7 85.68(16) . .
O9 Er1 O7 71.59(17) . .
O2 Er1 O7 137.56(17) 7_666 .
O2 Er1 O7 134.44(15) . .
O5 Er1 O7 74.44(16) . .
O510 Er1 O500 6.1(10) . .
O1 Er1 O500 86.0(6) . .
O9 Er1 O500 152.7(4) . .
O2 Er1 O500 77.1(5) 7_666 .
O2 Er1 O500 77.2(5) . .
O5 Er1 O500 93.0(6) . .
O7 Er1 O500 135.7(4) . .
O510 Er1 O11 74.9(7) . .
O1 Er1 O11 79.65(16) . .
O9 Er1 O11 135.97(16) . .
O2 Er1 O11 135.96(16) 7_666 .
O2 Er1 O11 131.03(16) . .
O5 Er1 O11 72.13(15) . .
O7 Er1 O11 64.38(16) . .
O500 Er1 O11 71.3(4) . .
O510 Er1 Er1 70.8(7) . 7_666
O1 Er1 Er1 101.48(11) . 7_666
O9 Er1 Er1 78.26(12) . 7_666
O2 Er1 Er1 33.63(11) 7_666 7_666
O2 Er1 Er1 33.60(10) . 7_666
O5 Er1 Er1 106.74(11) . 7_666
O7 Er1 Er1 149.70(12) . 7_666
O500 Er1 Er1 74.5(4) . 7_666
O11 Er1 Er1 145.66(11) . 7_666
O6 Ga1 O10 93.0(2) . .
O6 Ga1 O8 92.1(2) . .
O10 Ga1 O8 93.9(2) . .
O6 Ga1 O11 108.9(2) . .
O10 Ga1 O11 81.6(2) . .
O8 Ga1 O11 158.7(2) . .
O6 Ga1 N2 89.8(2) . .
O10 Ga1 N2 165.6(2) . .
O8 Ga1 N2 100.1(2) . .
O11 Ga1 N2 84.1(2) . .
O6 Ga1 O7 171.5(2) . .
O10 Ga1 O7 91.7(2) . .
O8 Ga1 O7 80.4(2) . .
O11 Ga1 O7 78.89(19) . .
N2 Ga1 O7 87.4(2) . .
O3 Ga2 O4 94.9(2) . .
O3 Ga2 O5 176.1(2) . .
O4 Ga2 O5 81.51(19) . .
O3 Ga2 N1 94.2(2) . .
O4 Ga2 N1 170.5(2) . .
O5 Ga2 N1 89.4(2) . .
O3 Ga2 N110 89.5(2) . .
O4 Ga2 N110 88.6(2) . .
O5 Ga2 N110 89.0(2) . .
N1 Ga2 N110 94.1(2) . .
O3 Ga2 N100 90.8(2) . .
O4 Ga2 N100 87.4(2) . .
O5 Ga2 N100 90.4(2) . .
N1 Ga2 N100 89.9(2) . .
N110 Ga2 N100 176.0(2) . .
C1 O1 Er1 119.8(4) 7_666 .
N1 O2 Er1 117.5(3) . 7_666
N1 O2 Er1 129.2(3) . .
Er1 O2 Er1 112.77(17) 7_666 .
C7 O3 Ga2 125.1(5) . .
C8 O4 Ga2 112.0(4) . .
N2 O5 Ga2 111.0(4) . .
N2 O5 Er1 121.1(4) . .
Ga2 O5 Er1 127.6(2) . .
C14 O6 Ga1 124.7(5) . .
C15 O7 Ga1 111.1(4) . .
C15 O7 Er1 133.1(4) . .
Ga1 O7 Er1 103.30(19) . .
N3 O8 Ga1 109.7(4) . .
C21 O9 Er1 138.4(5) . .
C22 O10 Ga1 113.5(5) . .
N4 O11 Ga1 107.0(4) . .
N4 O11 Er1 118.1(4) . .
Ga1 O11 Er1 100.92(19) . .
C1 N1 O2 113.4(5) . .
C1 N1 Ga2 127.4(5) . .
O2 N1 Ga2 118.5(4) . .
C8 N2 O5 114.9(6) . .
C8 N2 Ga1 128.1(5) . .
O5 N2 Ga1 116.8(4) . .
C15 N3 O8 120.1(6) . .
C22 N4 O11 120.0(7) . .
C104 N100 C100 117.5(7) . .
C104 N100 Ga2 122.5(5) . .
C100 N100 Ga2 119.7(6) . .
C114 N110 C110 118.5(6) . .
C114 N110 Ga2 121.8(5) . .
C110 N110 Ga2 119.6(5) . .
O1 C1 N1 121.1(6) 7_666 .
O1 C1 C2 119.4(6) 7_666 .
N1 C1 C2 119.5(6) . .
C3 C2 C7 119.2(7) . .
C3 C2 C1 115.4(7) . .
C7 C2 C1 125.4(7) . .
C4 C3 C2 122.1(8) . .
C3 C4 C5 116.8(8) . .
C6 C5 C4 121.3(7) . .
C5 C6 C7 122.0(8) . .
O3 C7 C6 116.8(7) . .
O3 C7 C2 124.6(7) . .
C6 C7 C2 118.5(7) . .
O4 C8 N2 120.3(6) . .
O4 C8 C9 120.2(6) . .
N2 C8 C9 119.5(6) . .
C10 C9 C14 118.4(7) . .
C10 C9 C8 117.6(7) . .
C14 C9 C8 123.9(7) . .
C11 C10 C9 123.2(7) . .
C10 C11 C12 118.6(7) . .
C13 C12 C11 120.6(7) . .
C12 C13 C14 119.9(8) . .
O6 C14 C13 115.9(7) . .
O6 C14 C9 124.7(7) . .
C13 C14 C9 119.4(7) . .
O7 C15 N3 117.5(7) . .
O7 C15 C16 120.8(6) . .
N3 C15 C16 121.6(7) . .
C17 C16 C21 120.9(7) . .
C17 C16 C15 118.9(7) . .
C21 C16 C15 120.2(6) . .
C18 C17 C16 120.0(8) . .
C17 C18 C19 119.1(8) . .
C20 C19 C18 120.1(8) . .
C19 C20 C21 122.1(8) . .
O9 C21 C20 120.2(7) . .
O9 C21 C16 122.2(6) . .
C20 C21 C16 117.6(7) . .
O10 C22 N4 117.7(7) . .
O10 C22 C23 121.0(7) . .
N4 C22 C23 121.2(7) . .
C28 C23 C24 118.1(8) . .
C28 C23 C22 124.3(8) . .
C24 C23 C22 117.5(8) . .
C25 C24 C23 120.6(11) . .
C24 C25 C26 121.1(12) . .
C27 C26 C25 119.2(11) . .
C26 C27 C28 120.7(10) . .
O12 C28 C23 118.8(8) . .
O12 C28 C27 120.8(9) . .
C23 C28 C27 120.3(10) . .
N100 C100 C101 123.8(9) . .
C100 C101 C102 118.4(9) . .
C103 C102 C101 118.9(9) . .
C102 C103 C104 119.5(10) . .
N100 C104 C103 121.8(9) . .
N110 C110 C111 121.6(8) . .
C112 C111 C110 120.3(8) . .
C111 C112 C113 118.7(8) . .
C114 C113 C112 118.4(9) . .
N110 C114 C113 122.4(8) . .
C200 N200 C204 116.5(14) . .
N200 C200 C201 124(2) . .
C202 C201 C200 112(2) . .
C201 C202 C203 122(2) . .
C204 C203 C202 120.9(19) . .
C203 C204 N200 123.7(15) . .
C210 N210 C214 115(2) . .
N210 C210 C211 121(3) . .
C212 C211 C210 114(3) . .
C211 C212 C213 120(2) . .
C214 C213 C212 119(3) . .
C213 C214 N210 125(2) . .
N600 N600 C601 119.8(7) 2_755 .
N600 N600 C600 110.7(11) 2_755 ?
C601 N600 C600 80.6(7) . ?
C602 C601 N600 120.7(11) . .
C601 C602 C602 119.5(7) . 2_755
C500 O500 Er1 127.1(17) . .

loop_
_geom_bond_atom_site_label_1
_geom_bond_atom_site_label_2
_geom_bond_distance
_geom_bond_site_symmetry_2
Er1 O510 2.23(2) .
Er1 O1 2.251(4) .
Er1 O9 2.282(5) .
Er1 O2 2.296(4) 7_666
Er1 O2 2.298(4) .
Er1 O5 2.308(4) .
Er1 O7 2.370(4) .
Er1 O500 2.48(2) .
Er1 O11 2.513(5) .
Er1 Er1 3.8252(8) 7_666
Ga1 O6 1.899(6) .
Ga1 O10 1.964(5) .
Ga1 O8 1.966(5) .
Ga1 O11 2.009(5) .
Ga1 N2 2.016(6) .
Ga1 O7 2.089(5) .
Ga2 O3 1.886(5) .
Ga2 O4 1.959(5) .
Ga2 O5 1.960(5) .
Ga2 N1 1.972(6) .
Ga2 N110 2.147(6) .
Ga2 N100 2.163(6) .
O1 C1 1.282(8) 7_666
O2 N1 1.399(7) .
O2 Er1 2.296(4) 7_666
O3 C7 1.338(9) .
O4 C8 1.297(8) .
O5 N2 1.389(7) .
O6 C14 1.328(9) .
O7 C15 1.299(9) .
O8 N3 1.406(9) .
O9 C21 1.326(8) .
O10 C22 1.275(9) .
O11 N4 1.376(8) .
O12 C28 1.351(13) .
N1 C1 1.322(9) .
N2 C8 1.314(9) .
N3 C15 1.313(9) .
N4 C22 1.315(10) .
N100 C104 1.318(11) .
N100 C100 1.349(10) .
N110 C114 1.332(10) .
N110 C110 1.334(9) .
C1 O1 1.282(8) 7_666
C1 C2 1.489(10) .
C2 C3 1.402(11) .
C2 C7 1.406(11) .
C3 C4 1.396(11) .
C4 C5 1.408(13) .
C5 C6 1.368(12) .
C6 C7 1.379(10) .
C8 C9 1.461(10) .
C9 C10 1.389(10) .
C9 C14 1.412(11) .
C10 C11 1.362(11) .
C11 C12 1.404(12) .
C12 C13 1.393(12) .
C13 C14 1.408(12) .
C15 C16 1.472(10) .
C16 C17 1.395(9) .
C16 C21 1.399(9) .
C17 C18 1.383(11) .
C18 C19 1.396(12) .
C19 C20 1.370(11) .
C20 C21 1.384(10) .
C22 C23 1.464(10) .
C23 C28 1.384(11) .
C23 C24 1.387(12) .
C24 C25 1.364(13) .
C25 C26 1.373(15) .
C26 C27 1.356(14) .
C27 C28 1.390(12) .
C100 C101 1.352(12) .
C101 C102 1.386(16) .
C102 C103 1.347(16) .
C103 C104 1.407(12) .
C110 C111 1.383(11) .
C111 C112 1.338(13) .
C112 C113 1.397(14) .
C113 C114 1.377(11) .
N200 C200 1.30(3) .
N200 C204 1.357(19) .
C200 C201 1.50(4) .
C201 C202 1.34(4) .
C202 C203 1.39(3) .
C203 C204 1.28(2) .
N210 C210 1.31(3) .
N210 C214 1.38(2) .
C210 C211 1.53(4) .
C211 C212 1.33(4) .
C212 C213 1.40(4) .
C213 C214 1.27(3) .
N600 N600 1.294(19) 2_755
N600 C601 1.385(15) .
N600 C600 50.503(4) ?
C601 C602 1.308(15) .
C602 C602 1.38(2) 2_755
O810 C810 1.38(2) .
C500 O500 1.39(2) .
